data_2234101
loop_
_publ_author_name
'Dehbi, Ouarda'
'Keraghel, Saida'
'Bouacida, Sofiane'
'Benghanem, Fatiha'
'Ourari, Ali'

_publ_section_title
;
 Bis(4-benzoyl-3-methyl-1-phenyl-4,5-dihydro-1<i>H</i>-pyrazol-5-olato-\k^2^<i>O</i>,<i>O</i>')(methanol-\k<i>O</i>)dioxidouranium(VI)
 methanol monosolvate
;
_journal_coeditor_code BQ2342
_journal_issue 4
_journal_name_full 'Acta Crystallographica Section E'
_journal_page_first m457
_journal_page_last m458
_journal_paper_doi 10.1107/S1600536812011075
_journal_volume 68
_journal_year 2012
_chemical_formula_iupac '[U (C17 H13 N2 O2)2 O2 (C H4 O)], C H4 O'
_chemical_formula_moiety 'C35 H30 N4 O7 U, C H4 O'
_chemical_formula_sum 'C36 H34 N4 O8 U'
_chemical_formula_weight 888.7
_chemical_name_systematic
;
Bis(4-benzoyl-3-methyl-1-phenyl-4,5-dihydro-1<i>H</i>-pyrazol-5-olato-
\k^2^<i>O</i>,<i>O</i>')(methanol-\k<i>O</i>)dioxidouranium(VI) methanol
monosolvate
;
_space_group_IT_number 2
_symmetry_cell_setting triclinic
_symmetry_space_group_name_Hall '-P 1'
_symmetry_space_group_name_H-M 'P -1'
_atom_sites_solution_hydrogens geom
_atom_sites_solution_primary direct
_atom_sites_solution_secondary difmap
_cell_angle_alpha 69.938(3)
_cell_angle_beta 81.728(2)
_cell_angle_gamma 70.722(3)
_cell_formula_units_Z 2
_cell_length_a 10.3353(18)
_cell_length_b 12.988(2)
_cell_length_c 13.955(3)
_cell_measurement_reflns_used 5297
_cell_measurement_temperature 173(2)
_cell_measurement_theta_max 26.77
_cell_measurement_theta_min 2.39
_cell_volume 1659.9(5)
_computing_cell_refinement 'SAINT (Bruker, 2006)'
_computing_data_collection 'APEX2 (Bruker, 2006)'
_computing_data_reduction 'SAINT (Bruker, 2006)'
_computing_molecular_graphics 'ORTEP-3 for Windows (Farrugia, 1997) and DIAMOND (Brandenburg & Berndt, 2001)'
_computing_publication_material 'WinGX (Farrugia, 1999)'
_computing_structure_refinement 'SHELXL97 (Sheldrick, 2008)'
_computing_structure_solution 'SIR2002 (Burla <i>et al.</i>, 2005)'
_diffrn_ambient_temperature 173(2)
_diffrn_measured_fraction_theta_full 0.999
_diffrn_measured_fraction_theta_max 0.971
_diffrn_measurement_device_type 'Bruker APEXII'
_diffrn_measurement_method 'phi and omega scans'
_diffrn_radiation_monochromator graphite
_diffrn_radiation_source 'fine-focus sealed tube'
_diffrn_radiation_type MoK\a
_diffrn_radiation_wavelength 0.71073
_diffrn_reflns_av_R_equivalents 0.0641
_diffrn_reflns_av_sigmaI/netI 0.1002
_diffrn_reflns_limit_h_max 14
_diffrn_reflns_limit_h_min -14
_diffrn_reflns_limit_k_max 18
_diffrn_reflns_limit_k_min -18
_diffrn_reflns_limit_l_max 19
_diffrn_reflns_limit_l_min -20
_diffrn_reflns_number 20251
_diffrn_reflns_theta_full 25.00
_diffrn_reflns_theta_max 30.84
_diffrn_reflns_theta_min 2.28
_exptl_absorpt_coefficient_mu 4.949
_exptl_absorpt_correction_T_max 0.3183
_exptl_absorpt_correction_T_min 0.2422
_exptl_absorpt_correction_type multi-scan
_exptl_absorpt_process_details
;
(SADABS; Sheldrick, 2002)
;
_exptl_crystal_colour orange
_exptl_crystal_density_diffrn 1.778
_exptl_crystal_density_method 'not measured'
_exptl_crystal_description block
_exptl_crystal_F_000 868
_exptl_crystal_size_max 0.40
_exptl_crystal_size_mid 0.40
_exptl_crystal_size_min 0.30
_refine_diff_density_max 2.449
_refine_diff_density_min -3.519
_refine_ls_extinction_method none
_refine_ls_goodness_of_fit_ref 0.997
_refine_ls_hydrogen_treatment mixed
_refine_ls_matrix_type full
_refine_ls_number_parameters 450
_refine_ls_number_reflns 10125
_refine_ls_number_restraints 1
_refine_ls_restrained_S_all 0.997
_refine_ls_R_factor_all 0.0649
_refine_ls_R_factor_gt 0.0453
_refine_ls_shift/su_max 0.002
_refine_ls_shift/su_mean 0
_refine_ls_structure_factor_coef Fsqd
_refine_ls_weighting_details 'calc w=1/[\s^2^(Fo^2^)+(0.0322P)^2^+0.0000P] where P=(Fo^2^+2Fc^2^)/3'
_refine_ls_weighting_scheme calc
_refine_ls_wR_factor_gt 0.0893
_refine_ls_wR_factor_ref 0.096
_reflns_number_gt 8127
_reflns_number_total 10125
_reflns_threshold_expression I>2sigma(I)
_cod_data_source_file bq2342.cif
_cod_data_source_block I
_cod_database_code 2234101

loop_
_symmetry_equiv_pos_as_xyz
'x, y, z'
'-x, -y, -z'

loop_
_atom_site_type_symbol
_atom_site_label
_atom_site_fract_x
_atom_site_fract_y
_atom_site_fract_z
_atom_site_U_iso_or_equiv
_atom_site_adp_type
_atom_site_calc_flag
_atom_site_refinement_flags
_atom_site_occupancy
_atom_site_symmetry_multiplicity
C C1 0.3016(5) 0.0112(4) 1.0673(3) 0.0181(9) Uani d . 1 1
C C2 0.4041(5) -0.0758(5) 1.1291(4) 0.0269(11) Uani d . 1 1
H H2 0.4829 -0.0614 1.1386 0.032 Uiso calc R 1 1
C C3 0.3878(5) -0.1836(4) 1.1761(4) 0.0247(11) Uani d . 1 1
H H3 0.4567 -0.2416 1.2166 0.03 Uiso calc R 1 1
C C4 0.2714(5) -0.2063(4) 1.1640(4) 0.0252(11) Uani d . 1 1
H H4 0.2608 -0.2787 1.1971 0.03 Uiso calc R 1 1
C C5 0.1707(5) -0.1207(4) 1.1023(4) 0.0254(11) Uani d . 1 1
H H5 0.0926 -0.1363 1.093 0.03 Uiso calc R 1 1
C C6 0.1834(5) -0.0119(4) 1.0541(4) 0.0232(10) Uani d . 1 1
H H6 0.1142 0.0453 1.0133 0.028 Uiso calc R 1 1
C C7 0.2455(5) 0.2101(4) 0.9434(3) 0.0177(9) Uani d . 1 1
C C8 0.2818(5) 0.3085(4) 0.9380(4) 0.0194(10) Uani d . 1 1
C C9 0.3811(5) 0.2681(4) 1.0143(4) 0.0207(10) Uani d . 1 1
C C10 0.4678(6) 0.3295(5) 1.0350(4) 0.0297(12) Uani d . 1 1
H H10A 0.5279 0.2783 1.0894 0.045 Uiso calc R 1 1
H H10B 0.41 0.3946 1.0542 0.045 Uiso calc R 1 1
H H10C 0.5213 0.355 0.9746 0.045 Uiso calc R 1 1
C C11 0.2170(5) 0.4193(4) 0.8721(4) 0.0199(10) Uani d . 1 1
C C12 0.2119(5) 0.5265(4) 0.8918(4) 0.0210(10) Uani d . 1 1
C C13 0.1680(6) 0.5421(5) 0.9852(4) 0.0283(12) Uani d . 1 1
H H13 0.1491 0.4821 1.039 0.034 Uiso calc R 1 1
C C14 0.1516(6) 0.6457(5) 1.0000(4) 0.0316(12) Uani d . 1 1
H H14 0.1197 0.6564 1.0627 0.038 Uiso calc R 1 1
C C15 0.1831(5) 0.7329(5) 0.9206(5) 0.0319(13) Uani d . 1 1
H H15 0.1741 0.8023 0.9304 0.038 Uiso calc R 1 1
C C16 0.2276(5) 0.7186(4) 0.8270(4) 0.0289(12) Uani d . 1 1
H H16 0.2487 0.7781 0.7741 0.035 Uiso calc R 1 1
C C17 0.2413(5) 0.6159(4) 0.8112(4) 0.0258(11) Uani d . 1 1
H H17 0.2697 0.6067 0.7475 0.031 Uiso calc R 1 1
C C18 0.2910(5) 0.6501(4) 0.4807(4) 0.0220(10) Uani d . 1 1
C C19 0.1797(5) 0.7099(4) 0.5284(4) 0.0277(11) Uani d . 1 1
H H19 0.0975 0.692 0.5404 0.033 Uiso calc R 1 1
C C20 0.1938(6) 0.7969(5) 0.5578(5) 0.0343(13) Uani d . 1 1
H H20 0.1209 0.8373 0.5911 0.041 Uiso calc R 1 1
C C21 0.3159(6) 0.8245(5) 0.5380(5) 0.0343(13) Uani d . 1 1
H H21 0.3244 0.883 0.5581 0.041 Uiso calc R 1 1
C C22 0.4226(5) 0.7662(5) 0.4893(4) 0.0300(12) Uani d . 1 1
H H22 0.5036 0.7858 0.4757 0.036 Uiso calc R 1 1
C C23 0.4125(5) 0.6786(5) 0.4600(4) 0.0299(12) Uani d . 1 1
H H23 0.4862 0.6388 0.4268 0.036 Uiso calc R 1 1
C C24 0.2139(5) 0.4804(4) 0.4970(4) 0.0207(10) Uani d . 1 1
C C25 0.2349(5) 0.4098(4) 0.4349(4) 0.0216(10) Uani d . 1 1
C C26 0.3228(5) 0.4549(4) 0.3511(4) 0.0232(10) Uani d . 1 1
C C27 0.3865(6) 0.4137(5) 0.2632(4) 0.0369(14) Uani d . 1 1
H H27A 0.4586 0.447 0.2322 0.055 Uiso calc R 1 1
H H27B 0.3182 0.436 0.2139 0.055 Uiso calc R 1 1
H H27C 0.4237 0.3314 0.2867 0.055 Uiso calc R 1 1
C C28 0.1815(5) 0.3184(4) 0.4603(4) 0.0233(10) Uani d . 1 1
C C29 0.1708(5) 0.2638(4) 0.3842(4) 0.0224(10) Uani d . 1 1
C C30 0.2010(5) 0.1454(4) 0.4139(4) 0.0274(11) Uani d . 1 1
H H30 0.2326 0.101 0.479 0.033 Uiso calc R 1 1
C C31 0.1844(6) 0.0924(5) 0.3468(4) 0.0320(12) Uani d . 1 1
H H31 0.2052 0.0128 0.3669 0.038 Uiso calc R 1 1
C C32 0.1375(5) 0.1580(5) 0.2513(4) 0.0276(11) Uani d . 1 1
H H32 0.1279 0.1228 0.2061 0.033 Uiso calc R 1 1
C C33 0.1043(5) 0.2758(5) 0.2219(4) 0.0276(11) Uani d . 1 1
H H33 0.0704 0.3197 0.1574 0.033 Uiso calc R 1 1
C C34 0.1209(5) 0.3296(4) 0.2878(4) 0.0261(11) Uani d . 1 1
H H34 0.0988 0.4093 0.2674 0.031 Uiso calc R 1 1
C C35 0.0585(6) 0.0644(5) 0.7008(4) 0.0328(13) Uani d . 1 1
H H35A -0.0238 0.1242 0.6743 0.049 Uiso calc R 1 1
H H35B 0.035 0.0017 0.7528 0.049 Uiso calc R 1 1
H H35C 0.1107 0.0377 0.6467 0.049 Uiso calc R 1 1
C C36S 0.4590(7) 0.9616(7) 0.7067(5) 0.0525(18) Uani d . 1 1
H H36A 0.5134 1.0098 0.7042 0.079 Uiso calc R 1 1
H H36B 0.4022 0.9956 0.6484 0.079 Uiso calc R 1 1
H H36C 0.5183 0.8871 0.7063 0.079 Uiso calc R 1 1
N N1 0.3146(4) 0.1229(3) 1.0221(3) 0.0199(8) Uani d . 1 1
N N2 0.4026(4) 0.1577(3) 1.0642(3) 0.0206(8) Uani d . 1 1
N N3 0.2801(4) 0.5596(4) 0.4498(3) 0.0246(9) Uani d . 1 1
N N4 0.3513(4) 0.5416(4) 0.3602(3) 0.0263(9) Uani d . 1 1
O O1 0.1436(3) 0.4773(3) 0.5828(3) 0.0221(7) Uani d . 1 1
O O2 0.1534(4) 0.4329(3) 0.7957(3) 0.0257(8) Uani d . 1 1
O O3 0.1624(3) 0.2027(3) 0.8890(2) 0.0225(7) Uani d . 1 1
O O4 0.1342(3) 0.2794(3) 0.5502(3) 0.0242(8) Uani d . 1 1
O O5 0.3227(3) 0.2567(3) 0.6995(3) 0.0232(7) Uani d . 1 1
O O6 -0.0384(3) 0.3501(3) 0.7243(3) 0.0223(7) Uani d . 1 1
O O7 0.1379(4) 0.1080(3) 0.7434(3) 0.0253(8) Uani d D 1 1
H H7O 0.207(4) 0.058(4) 0.768(4) 0.038 Uiso d D 1 1
O O36S 0.3752(4) 0.9501(3) 0.7970(3) 0.0358(9) Uani d . 1 1
H H36S 0.4216 0.9349 0.8458 0.054 Uiso calc R 1 1
U U1 0.141702(17) 0.305351(14) 0.710418(13) 0.01446(5) Uani d . 1 1

loop_
_atom_site_aniso_label
_atom_site_aniso_U_11
_atom_site_aniso_U_22
_atom_site_aniso_U_33
_atom_site_aniso_U_12
_atom_site_aniso_U_13
_atom_site_aniso_U_23
C1 0.021(2) 0.019(2) 0.014(2) -0.0062(18) 0.0028(18) -0.0060(18)
C2 0.024(2) 0.032(3) 0.028(3) -0.011(2) -0.006(2) -0.008(2)
C3 0.018(2) 0.019(2) 0.029(3) 0.0030(19) -0.006(2) -0.004(2)
C4 0.029(3) 0.018(2) 0.028(3) -0.009(2) 0.001(2) -0.006(2)
C5 0.028(3) 0.027(3) 0.028(3) -0.012(2) -0.007(2) -0.011(2)
C6 0.021(2) 0.024(2) 0.023(3) -0.006(2) -0.0052(19) -0.004(2)
C7 0.021(2) 0.023(2) 0.011(2) -0.0065(19) -0.0016(17) -0.0072(19)
C8 0.020(2) 0.018(2) 0.020(2) -0.0045(18) -0.0037(18) -0.0059(19)
C9 0.022(2) 0.022(2) 0.019(2) -0.0074(19) -0.0028(19) -0.007(2)
C10 0.037(3) 0.028(3) 0.032(3) -0.017(2) -0.011(2) -0.007(2)
C11 0.022(2) 0.018(2) 0.021(2) -0.0060(19) -0.0009(19) -0.0061(19)
C12 0.019(2) 0.021(2) 0.023(3) -0.0024(19) -0.0031(19) -0.010(2)
C13 0.037(3) 0.025(3) 0.026(3) -0.014(2) -0.001(2) -0.007(2)
C14 0.038(3) 0.038(3) 0.027(3) -0.013(3) 0.003(2) -0.021(3)
C15 0.031(3) 0.025(3) 0.047(4) -0.007(2) -0.007(3) -0.020(3)
C16 0.032(3) 0.021(2) 0.035(3) -0.013(2) -0.003(2) -0.005(2)
C17 0.027(3) 0.022(2) 0.027(3) -0.007(2) -0.004(2) -0.006(2)
C18 0.020(2) 0.016(2) 0.027(3) -0.0031(18) -0.0045(19) -0.002(2)
C19 0.027(3) 0.025(3) 0.032(3) -0.012(2) 0.003(2) -0.007(2)
C20 0.033(3) 0.026(3) 0.045(4) -0.009(2) 0.007(3) -0.015(3)
C21 0.043(3) 0.020(3) 0.042(4) -0.013(2) -0.013(3) -0.005(2)
C22 0.022(2) 0.029(3) 0.039(3) -0.011(2) -0.005(2) -0.007(2)
C23 0.023(2) 0.027(3) 0.041(3) -0.010(2) -0.002(2) -0.010(2)
C24 0.022(2) 0.014(2) 0.021(2) -0.0067(18) -0.0126(19) 0.0060(19)
C25 0.017(2) 0.026(2) 0.019(2) -0.0004(19) -0.0069(18) -0.007(2)
C26 0.018(2) 0.027(3) 0.022(3) -0.007(2) -0.0014(19) -0.004(2)
C27 0.037(3) 0.048(4) 0.031(3) -0.019(3) 0.006(2) -0.015(3)
C28 0.022(2) 0.020(2) 0.020(3) -0.0007(19) -0.0089(19) 0.001(2)
C29 0.023(2) 0.024(2) 0.020(3) -0.007(2) -0.0035(19) -0.006(2)
C30 0.035(3) 0.023(3) 0.023(3) -0.007(2) -0.005(2) -0.006(2)
C31 0.039(3) 0.023(3) 0.035(3) -0.009(2) 0.000(2) -0.011(2)
C32 0.023(2) 0.040(3) 0.030(3) -0.014(2) 0.004(2) -0.020(3)
C33 0.024(2) 0.041(3) 0.019(3) -0.013(2) -0.004(2) -0.007(2)
C34 0.023(2) 0.023(2) 0.029(3) -0.006(2) -0.003(2) -0.003(2)
C35 0.037(3) 0.035(3) 0.036(3) -0.019(3) -0.002(2) -0.015(3)
C36S 0.039(4) 0.065(5) 0.058(5) 0.001(3) -0.015(3) -0.036(4)
N1 0.0207(19) 0.0183(19) 0.021(2) -0.0052(16) -0.0050(16) -0.0057(17)
N2 0.0175(18) 0.022(2) 0.023(2) -0.0059(16) -0.0029(16) -0.0081(18)
N3 0.022(2) 0.028(2) 0.023(2) -0.0094(18) 0.0007(17) -0.0063(19)
N4 0.021(2) 0.030(2) 0.026(2) -0.0088(18) 0.0007(17) -0.0058(19)
O1 0.0249(17) 0.0203(17) 0.0211(18) -0.0100(14) 0.0050(14) -0.0061(14)
O2 0.035(2) 0.0194(17) 0.0234(19) -0.0055(15) -0.0116(15) -0.0062(15)
O3 0.0279(18) 0.0166(16) 0.0206(18) -0.0054(14) -0.0072(14) -0.0019(14)
O4 0.0287(18) 0.0280(19) 0.0178(18) -0.0139(16) -0.0002(14) -0.0047(15)
O5 0.0158(15) 0.0296(19) 0.0270(19) -0.0092(14) -0.0029(14) -0.0091(16)
O6 0.0168(15) 0.0244(18) 0.0248(19) -0.0058(14) -0.0041(13) -0.0057(15)
O7 0.0279(19) 0.0160(17) 0.032(2) -0.0026(14) -0.0136(16) -0.0064(16)
O36S 0.032(2) 0.030(2) 0.045(3) -0.0058(17) -0.0157(18) -0.009(2)
U1 0.01361(8) 0.01473(8) 0.01518(9) -0.00454(6) -0.00239(6) -0.00391(6)

loop_
_atom_type_symbol
_atom_type_description
_atom_type_scat_dispersion_real
_atom_type_scat_dispersion_imag
_atom_type_scat_source
C C 0.0033 0.0016 'International Tables Vol C Tables 4.2.6.8 and 6.1.1.4'
H H 0.0000 0.0000 'International Tables Vol C Tables 4.2.6.8 and 6.1.1.4'
N N 0.0061 0.0033 'International Tables Vol C Tables 4.2.6.8 and 6.1.1.4'
O O 0.0106 0.0060 'International Tables Vol C Tables 4.2.6.8 and 6.1.1.4'
U U -9.6767 9.6646 'International Tables Vol C Tables 4.2.6.8 and 6.1.1.4'

loop_
_geom_angle_atom_site_label_1
_geom_angle_atom_site_label_2
_geom_angle_atom_site_label_3
_geom_angle
C2 C1 C6 119.4(4)
C2 C1 N1 120.1(4)
C6 C1 N1 120.4(4)
C3 C2 C1 119.6(5)
C3 C2 H2 120.2
C1 C2 H2 120.2
C4 C3 C2 121.1(5)
C4 C3 H3 119.4
C2 C3 H3 119.4
C3 C4 C5 119.2(5)
C3 C4 H4 120.4
C5 C4 H4 120.4
C4 C5 C6 121.2(5)
C4 C5 H5 119.4
C6 C5 H5 119.4
C5 C6 C1 119.4(4)
C5 C6 H6 120.3
C1 C6 H6 120.3
O3 C7 N1 125.3(4)
O3 C7 C8 128.4(4)
N1 C7 C8 106.3(4)
C11 C8 C7 122.2(4)
C11 C8 C9 132.6(4)
C7 C8 C9 105.1(4)
N2 C9 C8 111.4(4)
N2 C9 C10 119.2(4)
C8 C9 C10 129.1(4)
C9 C10 H10A 109.5
C9 C10 H10B 109.5
H10A C10 H10B 109.5
C9 C10 H10C 109.5
H10A C10 H10C 109.5
H10B C10 H10C 109.5
O2 C11 C8 121.4(4)
O2 C11 C12 116.1(4)
C8 C11 C12 122.4(4)
C13 C12 C17 119.7(5)
C13 C12 C11 121.2(4)
C17 C12 C11 118.8(4)
C12 C13 C14 120.8(5)
C12 C13 H13 119.6
C14 C13 H13 119.6
C15 C14 C13 119.2(5)
C15 C14 H14 120.4
C13 C14 H14 120.4
C16 C15 C14 120.8(5)
C16 C15 H15 119.6
C14 C15 H15 119.6
C15 C16 C17 120.3(5)
C15 C16 H16 119.8
C17 C16 H16 119.8
C16 C17 C12 119.2(5)
C16 C17 H17 120.4
C12 C17 H17 120.4
C19 C18 C23 121.1(5)
C19 C18 N3 119.7(4)
C23 C18 N3 119.2(5)
C20 C19 C18 118.2(5)
C20 C19 H19 120.9
C18 C19 H19 120.9
C19 C20 C21 120.6(5)
C19 C20 H20 119.7
C21 C20 H20 119.7
C22 C21 C20 120.1(5)
C22 C21 H21 119.9
C20 C21 H21 119.9
C21 C22 C23 120.8(5)
C21 C22 H22 119.6
C23 C22 H22 119.6
C22 C23 C18 119.1(5)
C22 C23 H23 120.4
C18 C23 H23 120.4
O1 C24 N3 123.2(5)
O1 C24 C25 129.8(4)
N3 C24 C25 107.1(4)
C28 C25 C24 122.9(5)
C28 C25 C26 133.4(5)
C24 C25 C26 103.7(4)
N4 C26 C25 112.1(5)
N4 C26 C27 118.0(4)
C25 C26 C27 129.8(5)
C26 C27 H27A 109.5
C26 C27 H27B 109.5
H27A C27 H27B 109.5
C26 C27 H27C 109.5
H27A C27 H27C 109.5
H27B C27 H27C 109.5
O4 C28 C25 120.7(5)
O4 C28 C29 116.6(4)
C25 C28 C29 122.7(4)
C30 C29 C34 119.4(5)
C30 C29 C28 118.9(4)
C34 C29 C28 121.5(5)
C29 C30 C31 120.3(5)
C29 C30 H30 119.8
C31 C30 H30 119.8
C32 C31 C30 119.7(5)
C32 C31 H31 120.2
C30 C31 H31 120.2
C31 C32 C33 120.4(5)
C31 C32 H32 119.8
C33 C32 H32 119.8
C32 C33 C34 120.5(5)
C32 C33 H33 119.7
C34 C33 H33 119.7
C29 C34 C33 119.6(5)
C29 C34 H34 120.2
C33 C34 H34 120.2
O7 C35 H35A 109.5
O7 C35 H35B 109.5
H35A C35 H35B 109.5
O7 C35 H35C 109.5
H35A C35 H35C 109.5
H35B C35 H35C 109.5
O36S C36S H36A 109.5
O36S C36S H36B 109.5
H36A C36S H36B 109.5
O36S C36S H36C 109.5
H36A C36S H36C 109.5
H36B C36S H36C 109.5
C7 N1 N2 111.4(4)
C7 N1 C1 128.8(4)
N2 N1 C1 119.7(4)
C9 N2 N1 105.8(4)
C24 N3 N4 111.7(4)
C24 N3 C18 129.4(4)
N4 N3 C18 118.9(4)
C26 N4 N3 105.4(4)
C24 O1 U1 122.6(3)
C11 O2 U1 133.4(3)
C7 O3 U1 122.7(3)
C28 O4 U1 134.8(3)
C35 O7 U1 131.0(3)
C35 O7 H7O 111(4)
U1 O7 H7O 115(4)
C36S O36S H36S 109.5
O6 U1 O5 178.33(15)
O6 U1 O1 92.53(13)
O5 U1 O1 89.13(14)
O6 U1 O4 92.24(14)
O5 U1 O4 88.38(14)
O1 U1 O4 72.52(12)
O6 U1 O2 89.92(14)
O5 U1 O2 90.42(14)
O1 U1 O2 73.82(12)
O4 U1 O2 146.33(12)
O6 U1 O3 91.12(13)
O5 U1 O3 87.43(14)
O1 U1 O3 145.24(12)
O4 U1 O3 141.85(11)
O2 U1 O3 71.63(11)
O6 U1 O7 89.51(14)
O5 U1 O7 89.21(14)
O1 U1 O7 144.37(12)
O4 U1 O7 71.86(12)
O2 U1 O7 141.79(12)
O3 U1 O7 70.18(12)

loop_
_geom_bond_atom_site_label_1
_geom_bond_atom_site_label_2
_geom_bond_distance
_geom_bond_publ_flag
C1 C2 1.395(7) ?
C1 C6 1.400(6) ?
C1 N1 1.413(6) ?
C2 C3 1.383(7) ?
C2 H2 0.93 ?
C3 C4 1.375(7) ?
C3 H3 0.93 ?
C4 C5 1.378(7) ?
C4 H4 0.93 ?
C5 C6 1.383(7) ?
C5 H5 0.93 ?
C6 H6 0.93 ?
C7 O3 1.271(5) ?
C7 N1 1.355(6) ?
C7 C8 1.422(6) ?
C8 C11 1.414(6) ?
C8 C9 1.427(6) ?
C9 N2 1.319(6) ?
C9 C10 1.492(7) ?
C10 H10A 0.96 ?
C10 H10B 0.96 ?
C10 H10C 0.96 ?
C11 O2 1.262(6) ?
C11 C12 1.493(7) ?
C12 C13 1.377(7) ?
C12 C17 1.394(7) ?
C13 C14 1.383(7) ?
C13 H13 0.93 ?
C14 C15 1.376(8) ?
C14 H14 0.93 ?
C15 C16 1.375(8) ?
C15 H15 0.93 ?
C16 C17 1.383(7) ?
C16 H16 0.93 ?
C17 H17 0.93 ?
C18 C19 1.383(7) ?
C18 C23 1.389(7) ?
C18 N3 1.426(6) ?
C19 C20 1.382(8) ?
C19 H19 0.93 ?
C20 C21 1.388(7) ?
C20 H20 0.93 ?
C21 C22 1.355(8) ?
C21 H21 0.93 ?
C22 C23 1.371(7) ?
C22 H22 0.93 ?
C23 H23 0.93 ?
C24 O1 1.304(6) ?
C24 N3 1.353(6) ?
C24 C25 1.413(7) ?
C25 C28 1.388(7) ?
C25 C26 1.454(7) ?
C26 N4 1.302(7) ?
C26 C27 1.486(7) ?
C27 H27A 0.96 ?
C27 H27B 0.96 ?
C27 H27C 0.96 ?
C28 O4 1.273(6) ?
C28 C29 1.498(7) ?
C29 C30 1.384(7) ?
C29 C34 1.388(7) ?
C30 C31 1.396(8) ?
C30 H30 0.93 ?
C31 C32 1.368(7) ?
C31 H31 0.93 ?
C32 C33 1.374(8) ?
C32 H32 0.93 ?
C33 C34 1.389(7) ?
C33 H33 0.93 ?
C34 H34 0.93 ?
C35 O7 1.424(6) ?
C35 H35A 0.96 ?
C35 H35B 0.96 ?
C35 H35C 0.96 ?
C36S O36S 1.415(8) ?
C36S H36A 0.96 ?
C36S H36B 0.96 ?
C36S H36C 0.96 ?
N1 N2 1.409(5) ?
N3 N4 1.408(6) ?
O1 U1 2.334(3) y
O2 U1 2.388(3) y
O3 U1 2.391(3) y
O4 U1 2.388(3) y
O5 U1 1.768(3) y
O6 U1 1.761(3) y
O7 U1 2.456(3) y
O7 H7O 0.811(19) ?
O36S H36S 0.82 ?

loop_
_geom_hbond_atom_site_label_D
_geom_hbond_atom_site_label_H
_geom_hbond_atom_site_label_A
_geom_hbond_site_symmetry_A
_geom_hbond_distance_DH
_geom_hbond_distance_HA
_geom_hbond_distance_DA
_geom_hbond_angle_DHA
_geom_hbond_publ_flag
O7 H7O O36S 1_545 0.811(19) 1.84(5) 2.633(6) 168(5) yes
O36S H36S N2 2_667 0.8200 2.1200 2.878(6) 153.00 yes
C6 H6 O3 . 0.9300 2.3300 2.909(7) 120.00 yes
C19 H19 O1 . 0.9300 2.5400 2.989(7) 110.00 yes

loop_
_geom_torsion_atom_site_label_1
_geom_torsion_atom_site_label_2
_geom_torsion_atom_site_label_3
_geom_torsion_atom_site_label_4
_geom_torsion
C6 C1 C2 C3 0.2(8)
N1 C1 C2 C3 177.5(5)
C1 C2 C3 C4 -0.7(8)
C2 C3 C4 C5 1.3(8)
C3 C4 C5 C6 -1.2(8)
C4 C5 C6 C1 0.7(8)
C2 C1 C6 C5 -0.2(7)
N1 C1 C6 C5 -177.4(5)
O3 C7 C8 C11 5.4(8)
N1 C7 C8 C11 -172.6(4)
O3 C7 C8 C9 -178.5(5)
N1 C7 C8 C9 3.5(5)
C11 C8 C9 N2 173.9(5)
C7 C8 C9 N2 -1.6(6)
C11 C8 C9 C10 -12.8(9)
C7 C8 C9 C10 171.7(5)
C7 C8 C11 O2 -20.2(7)
C9 C8 C11 O2 164.9(5)
C7 C8 C11 C12 155.9(5)
C9 C8 C11 C12 -19.0(8)
O2 C11 C12 C13 125.6(5)
C8 C11 C12 C13 -50.7(7)
O2 C11 C12 C17 -48.9(6)
C8 C11 C12 C17 134.8(5)
C17 C12 C13 C14 0.5(8)
C11 C12 C13 C14 -174.0(5)
C12 C13 C14 C15 -1.6(8)
C13 C14 C15 C16 1.3(8)
C14 C15 C16 C17 0.1(8)
C15 C16 C17 C12 -1.3(8)
C13 C12 C17 C16 1.0(7)
C11 C12 C17 C16 175.5(5)
C23 C18 C19 C20 -1.8(8)
N3 C18 C19 C20 179.8(5)
C18 C19 C20 C21 1.2(8)
C19 C20 C21 C22 0.1(9)
C20 C21 C22 C23 -0.8(9)
C21 C22 C23 C18 0.1(8)
C19 C18 C23 C22 1.2(8)
N3 C18 C23 C22 179.7(5)
O1 C24 C25 C28 -1.6(8)
N3 C24 C25 C28 179.8(4)
O1 C24 C25 C26 -179.4(5)
N3 C24 C25 C26 2.0(5)
C28 C25 C26 N4 -177.8(5)
C24 C25 C26 N4 -0.3(6)
C28 C25 C26 C27 -0.8(9)
C24 C25 C26 C27 176.7(5)
C24 C25 C28 O4 -14.2(7)
C26 C25 C28 O4 162.8(5)
C24 C25 C28 C29 163.3(4)
C26 C25 C28 C29 -19.7(8)
O4 C28 C29 C30 -42.5(7)
C25 C28 C29 C30 139.9(5)
O4 C28 C29 C34 132.2(5)
C25 C28 C29 C34 -45.4(7)
C34 C29 C30 C31 1.4(8)
C28 C29 C30 C31 176.2(5)
C29 C30 C31 C32 -0.3(8)
C30 C31 C32 C33 -1.2(8)
C31 C32 C33 C34 1.5(8)
C30 C29 C34 C33 -1.1(7)
C28 C29 C34 C33 -175.8(4)
C32 C33 C34 C29 -0.3(7)
O3 C7 N1 N2 177.7(4)
C8 C7 N1 N2 -4.3(5)
O3 C7 N1 C1 -6.7(8)
C8 C7 N1 C1 171.4(4)
C2 C1 N1 C7 163.4(5)
C6 C1 N1 C7 -19.4(7)
C2 C1 N1 N2 -21.3(7)
C6 C1 N1 N2 155.9(4)
C8 C9 N2 N1 -0.9(5)
C10 C9 N2 N1 -175.0(4)
C7 N1 N2 C9 3.3(5)
C1 N1 N2 C9 -172.8(4)
O1 C24 N3 N4 178.3(4)
C25 C24 N3 N4 -3.0(5)
O1 C24 N3 C18 1.5(8)
C25 C24 N3 C18 -179.9(4)
C19 C18 N3 C24 -37.5(7)
C23 C18 N3 C24 144.1(5)
C19 C18 N3 N4 145.8(5)
C23 C18 N3 N4 -32.6(7)
C25 C26 N4 N3 -1.4(5)
C27 C26 N4 N3 -178.8(4)
C24 N3 N4 C26 2.8(5)
C18 N3 N4 C26 -180.0(4)
N3 C24 O1 U1 -142.0(4)
C25 C24 O1 U1 39.7(6)
C8 C11 O2 U1 -12.4(7)
C12 C11 O2 U1 171.3(3)
N1 C7 O3 U1 -144.5(4)
C8 C7 O3 U1 37.9(6)
C25 C28 O4 U1 -11.9(7)
C29 C28 O4 U1 170.5(3)
C24 O1 U1 O6 -131.8(3)
C24 O1 U1 O5 48.3(3)
C24 O1 U1 O4 -40.3(3)
C24 O1 U1 O2 139.0(4)
C24 O1 U1 O3 132.6(3)
C24 O1 U1 O7 -39.1(4)
C28 O4 U1 O6 123.7(4)
C28 O4 U1 O5 -57.9(4)
C28 O4 U1 O1 31.7(4)
C28 O4 U1 O2 30.5(5)
C28 O4 U1 O3 -141.6(4)
C28 O4 U1 O7 -147.6(5)
C11 O2 U1 O6 126.2(4)
C11 O2 U1 O5 -52.2(4)
C11 O2 U1 O1 -141.2(5)
C11 O2 U1 O4 -139.9(4)
C11 O2 U1 O3 35.0(4)
C11 O2 U1 O7 37.1(5)
C7 O3 U1 O6 -133.2(4)
C7 O3 U1 O5 47.7(4)
C7 O3 U1 O1 -37.1(4)
C7 O3 U1 O4 131.8(3)
C7 O3 U1 O2 -43.6(3)
C7 O3 U1 O7 137.8(4)
C35 O7 U1 O6 49.0(4)
C35 O7 U1 O5 -132.1(4)
C35 O7 U1 O1 -44.6(5)
C35 O7 U1 O4 -43.5(4)
C35 O7 U1 O2 138.3(4)
C35 O7 U1 O3 140.4(5)
